data_2001973
loop_
_publ_author_name
'Kahwa, I. A.'
'Miller, D.'
'Mitchel, M.'
'Fronczek, F. R.'

_publ_section_title
;
 Structure of the thallium-rich complex
 [(Tl18-crown-6)~4~CuBr~4~][TlBr~4~]~2~
;
_journal_issue 2
_journal_name_full 'Acta Crystallographica Section C'
_journal_page_first 320
_journal_page_last 321
_journal_paper_doi 10.1107/S0108270192007054
_journal_volume 49
_journal_year 1993
_chemical_formula_moiety '4(C12 H24 O6 Tl1),Br4 Cu1,2(Br4 Tl1)'
_chemical_formula_sum 'C48 H96 Br12 Cu O24 Tl6'
_chemical_formula_weight 3306.0
_symmetry_cell_setting cubic
_symmetry_space_group_name_Hall 'F 2 2 3'
_symmetry_space_group_name_H-M 'F 2 3'
_cell_angle_alpha 90
_cell_angle_beta 90
_cell_angle_gamma 90
_cell_formula_units_Z 4
_cell_length_a 20.897(2)
_cell_length_b 20.897(2)
_cell_length_c 20.897(2)
_cell_volume 9125.4(15)
_diffrn_radiation_type Mo
_diffrn_radiation_wavelength 0.71073
_exptl_absorpt_coefficient_mu 16.16
_exptl_crystal_density_diffrn 2.406
_exptl_crystal_density_meas 2.38
_exptl_crystal_F_000 6044
_cod_data_source_file hh0592.cif
_cod_data_source_block hh0592_structure_1_of_1
_cod_original_cell_volume 9125.6(9)
_cod_original_formula_sum 'C48 H96 Br12 Cu1 O24 Tl6'
_cod_database_code 2001973

loop_
_atom_site_label
_atom_site_fract_x
_atom_site_fract_y
_atom_site_fract_z
Tl1 .65083(6) .34917 .65083(6)
Tl2 1 1 1
Tl3 0.75 0.75 0.75
Cu 0.25 0.75 0.75
Br1 0.1861(2) .8139(2) .8139(2)
Br2 0.92990(10) .92990(10) .92990(10)
Br3 0.82050(10) .82050(10) .82050(10)
O1 0.5260(7) 0.2877(7) 0.6530(9)
O4 0.5917(8) 0.2763(8) 0.5355(8)
C2 0.4990(10) 0.2600(10) 0.5980(10)
C3 0.552(2) 0.2280(10) 0.5610(10)
C5 0.6470(10) 0.256(2) 0.5020(10)
C6 0.6790(10) 0.3130(10) 0.4740(10)

loop_
_geom_bond_atom_site_label_1
_geom_bond_atom_site_label_2
_geom_bond_distance
Tl2 Br2 2.536(2)
Tl3 Br3 2.553(2)
O1 C2 1.40(3)
O1 C6 1.47(3)
O4 C3 1.41(4)
O4 C5 1.41(3)
C2 C3 1.49(4)
C5 C6 1.47(4)
